data_7055113
loop_
_publ_author_name
'Hameed, Aminah'
'Shafiq, Zahid'
'Yaqub, Muhammad'
'Hussain, Mazhar'
'Hussain, Muhammad Ajaz'
'Afzal, Muhammad'
'Tahir, Muhammad Nawaz'
'Naseer, Muhammad Moazzam'

_publ_section_title
;
 Me3N-promoted synthesis of 2,3,4,4a-tetrahydroxanthen-1-one: preparation
 of thiosemicarbazone derivatives, their solid state self-assembly and
 antimicrobial properties
;
_journal_issue 12
_journal_name_full 'New J. Chem.'
_journal_page_first 9351
_journal_paper_doi 10.1039/C5NJ01879J
_journal_volume 39
_journal_year 2015
_chemical_formula_iupac 'C21 H21 N3 O2 S'
_chemical_formula_moiety 'C21 H21 N3 O2 S'
_chemical_formula_sum 'C21 H21 N3 O2 S'
_chemical_formula_weight 379.47
_chemical_name_systematic (2E)-N-(2-methoxyphenyl)-2-(2,3,4,4a-tetrahydro-1H-xanthen-1-ylidene)hydrazinecarbothioamide
_space_group_crystal_system triclinic
_space_group_IT_number 2
_space_group_name_Hall '-P 1'
_space_group_name_H-M_alt 'P -1'
_symmetry_space_group_name_Hall '-P 1'
_symmetry_space_group_name_H-M 'P -1'
_atom_sites_solution_hydrogens geom
_atom_sites_solution_primary direct
_atom_sites_solution_secondary difmap
_audit_creation_method SHELXL-97
_audit_update_record
;
2015-07-07 deposited with the CCDC.
2015-09-21 downloaded from the CCDC.
;
_cell_angle_alpha 106.817(5)
_cell_angle_beta 96.610(5)
_cell_angle_gamma 94.955(5)
_cell_formula_units_Z 2
_cell_length_a 8.1682(11)
_cell_length_b 10.1121(12)
_cell_length_c 12.2265(15)
_cell_measurement_reflns_used 2180
_cell_measurement_temperature 296(2)
_cell_measurement_theta_max 27.000
_cell_measurement_theta_min 2.121
_cell_volume 952.6(2)
_computing_cell_refinement 'SAINT (Bruker, 2007)'
_computing_data_collection 'APEX2 (Bruker, 2007)'
_computing_data_reduction 'SAINT (Bruker, 2007)'
_computing_molecular_graphics 'ORTEP-3 for Windows (Farrugia, 1997) and PLATON (Spek, 2009)'
_computing_publication_material
;
WinGX (Farrugia, 1999) and PLATON (Spek, 2009)
;
_computing_structure_refinement 'SHELXL97 (Sheldrick, 2008)'
_computing_structure_solution 'SHELXS97 (Sheldrick, 2008)'
_diffrn_ambient_temperature 296(2)
_diffrn_detector_area_resol_mean 7.70
_diffrn_measured_fraction_theta_full 0.979
_diffrn_measured_fraction_theta_max 0.979
_diffrn_measurement_device_type 'Bruker Kappa APEXII CCD'
_diffrn_measurement_method \w
_diffrn_radiation_monochromator graphite
_diffrn_radiation_source 'fine-focus sealed tube'
_diffrn_radiation_type MoK\a
_diffrn_radiation_wavelength 0.71073
_diffrn_reflns_av_R_equivalents 0.0420
_diffrn_reflns_av_unetI/netI 0.0583
_diffrn_reflns_limit_h_max 10
_diffrn_reflns_limit_h_min -10
_diffrn_reflns_limit_k_max 12
_diffrn_reflns_limit_k_min -11
_diffrn_reflns_limit_l_max 13
_diffrn_reflns_limit_l_min -15
_diffrn_reflns_number 13685
_diffrn_reflns_theta_full 27.00
_diffrn_reflns_theta_max 27.00
_diffrn_reflns_theta_min 2.121
_diffrn_standards_number 0
_exptl_absorpt_coefficient_mu 0.191
_exptl_absorpt_correction_T_max 0.943
_exptl_absorpt_correction_T_min 0.930
_exptl_absorpt_correction_type multi-scan
_exptl_absorpt_process_details '(SADABS; Bruker, 2005)'
_exptl_crystal_colour orange
_exptl_crystal_density_diffrn 1.323
_exptl_crystal_density_method 'not measured'
_exptl_crystal_description prism
_exptl_crystal_F_000 1024
_exptl_crystal_size_max 0.40
_exptl_crystal_size_mid 0.33
_exptl_crystal_size_min 0.30
_refine_diff_density_max 0.275
_refine_diff_density_min -0.244
_refine_diff_density_rms 0.052
_refine_ls_extinction_method none
_refine_ls_goodness_of_fit_ref 1.038
_refine_ls_hydrogen_treatment constr
_refine_ls_matrix_type full
_refine_ls_number_parameters 245
_refine_ls_number_reflns 3973
_refine_ls_number_restraints 0
_refine_ls_restrained_S_all 1.038
_refine_ls_R_factor_all 0.1230
_refine_ls_R_factor_gt 0.0641
_refine_ls_shift/su_max 0.000
_refine_ls_shift/su_mean 0.000
_refine_ls_structure_factor_coef Fsqd
_refine_ls_weighting_details 'calc w=1/[\s^2^(Fo^2^)+(0.0994P)^2^+0.1731P] where P=(Fo^2^+2Fc^2^)/3'
_refine_ls_weighting_scheme calc
_refine_ls_wR_factor_gt 0.1710
_refine_ls_wR_factor_ref 0.2036
_reflns_number_gt 2180
_reflns_number_total 3973
_reflns_threshold_expression I>2\s(I)
_cod_data_source_file c5nj01879j1.cif
_cod_data_source_block 5d
_cod_depositor_comments 'Adding full bibliography for 7055113--7055114.cif.'
_cod_database_code 7055113
_shelx_space_group_comment
;
The symmetry employed for this shelxl refinement is uniquely defined
by the following loop, which should always be used as a source of
symmetry information in preference to the above space-group names.
They are only intended as comments.
;
_shelxl_version_number 2014/6

loop_
_space_group_symop_operation_xyz
'x, y, z'
'-x, -y, -z'

loop_
_atom_site_label
_atom_site_type_symbol
_atom_site_fract_x
_atom_site_fract_y
_atom_site_fract_z
_atom_site_U_iso_or_equiv
_atom_site_adp_type
_atom_site_occupancy
_atom_site_site_symmetry_order
_atom_site_calc_flag
_atom_site_refinement_flags_posn
_atom_site_refinement_flags_adp
S1 S 0.50083(11) 0.83801(10) -0.14751(7) 0.0702(4) Uani 1 1 d . .
O1 O 1.2480(3) 0.9827(2) 0.4463(2) 0.0782(8) Uani 1 1 d . .
O2 O 0.7845(3) 0.4596(2) -0.0057(2) 0.0737(7) Uani 1 1 d . .
N1 N 0.8346(3) 0.8584(2) 0.11196(19) 0.0482(6) Uani 1 1 d . .
N2 N 0.7281(3) 0.8930(3) 0.0328(2) 0.0550(7) Uani 1 1 d . .
H2A H 0.7214 0.9791 0.0385 0.066 Uiso 1 1 calc R U
N3 N 0.6635(3) 0.6628(2) -0.0573(2) 0.0543(7) Uani 1 1 d . .
H3A H 0.7421 0.6619 -0.0044 0.065 Uiso 1 1 calc R U
C1 C 1.2418(4) 0.8482(3) 0.4481(2) 0.0489(7) Uani 1 1 d . .
C2 C 1.3504(4) 0.8185(4) 0.5298(3) 0.0650(9) Uani 1 1 d . .
H2 H 1.4276 0.8887 0.5807 0.078 Uiso 1 1 calc R U
C3 C 1.3445(5) 0.6847(4) 0.5360(3) 0.0761(11) Uani 1 1 d . .
H3 H 1.4196 0.6637 0.5899 0.091 Uiso 1 1 calc R U
C4 C 1.2281(6) 0.5824(4) 0.4629(3) 0.0919(13) Uani 1 1 d . .
H4 H 1.2223 0.4921 0.4678 0.110 Uiso 1 1 calc R U
C5 C 1.1201(5) 0.6137(4) 0.3821(3) 0.0849(12) Uani 1 1 d . .
H5 H 1.0414 0.5434 0.3329 0.102 Uiso 1 1 calc R U
C6 C 1.1242(4) 0.7453(3) 0.3717(2) 0.0507(7) Uani 1 1 d . .
C7 C 1.0163(4) 0.7841(3) 0.2874(2) 0.0531(8) Uani 1 1 d . .
H7 H 0.9346 0.7172 0.2375 0.064 Uiso 1 1 calc R U
C8 C 1.0301(3) 0.9125(3) 0.2790(2) 0.0438(7) Uani 1 1 d . .
C9 C 1.1646(5) 1.0163(3) 0.3589(4) 0.0894(13) Uani 1 1 d . .
H9 H 1.2500 1.0034 0.3079 0.107 Uiso 1 1 calc R U
C10 C 1.1558(5) 1.1604(3) 0.3731(3) 0.0777(11) Uani 1 1 d . .
H10A H 1.2688 1.2067 0.3886 0.093 Uiso 1 1 calc R U
H10B H 1.1054 1.1972 0.4419 0.093 Uiso 1 1 calc R U
C11 C 1.0681(5) 1.2019(4) 0.2816(4) 0.0980(14) Uani 1 1 d . .
H11A H 1.1486 1.2208 0.2339 0.118 Uiso 1 1 calc R U
H11B H 1.0274 1.2893 0.3168 0.118 Uiso 1 1 calc R U
C12 C 0.9295(4) 1.1085(3) 0.2055(3) 0.0746(11) Uani 1 1 d . .
H12A H 0.9285 1.1198 0.1293 0.090 Uiso 1 1 calc R U
H12B H 0.8279 1.1385 0.2327 0.090 Uiso 1 1 calc R U
C13 C 0.9251(3) 0.9563(3) 0.1930(2) 0.0455(7) Uani 1 1 d . .
C14 C 0.6328(4) 0.7910(3) -0.0549(2) 0.0479(7) Uani 1 1 d . .
C15 C 0.5943(4) 0.5286(3) -0.1281(2) 0.0533(8) Uani 1 1 d . .
C16 C 0.4679(4) 0.4993(4) -0.2213(3) 0.0731(10) Uani 1 1 d . .
H16 H 0.4222 0.5708 -0.2427 0.088 Uiso 1 1 calc R U
C17 C 0.4113(6) 0.3605(5) -0.2820(3) 0.0965(14) Uani 1 1 d . .
H17 H 0.3288 0.3398 -0.3457 0.116 Uiso 1 1 calc R U
C18 C 0.4735(6) 0.2554(5) -0.2503(4) 0.0980(15) Uani 1 1 d . .
H18 H 0.4324 0.1636 -0.2917 0.118 Uiso 1 1 calc R U
C19 C 0.5972(5) 0.2827(4) -0.1574(4) 0.0809(12) Uani 1 1 d . .
H19 H 0.6385 0.2101 -0.1350 0.097 Uiso 1 1 calc R U
C20 C 0.6596(4) 0.4199(3) -0.0974(3) 0.0601(9) Uani 1 1 d . .
C21 C 0.8576(5) 0.3563(4) 0.0324(4) 0.0906(12) Uani 1 1 d . .
H21A H 0.9046 0.2972 -0.0295 0.136 Uiso 1 1 calc R U
H21B H 0.7745 0.3016 0.0559 0.136 Uiso 1 1 calc R U
H21C H 0.9435 0.3998 0.0965 0.136 Uiso 1 1 calc R U

loop_
_atom_site_aniso_label
_atom_site_aniso_U_11
_atom_site_aniso_U_22
_atom_site_aniso_U_33
_atom_site_aniso_U_23
_atom_site_aniso_U_13
_atom_site_aniso_U_12
S1 0.0723(6) 0.0767(7) 0.0540(5) 0.0123(4) -0.0137(4) 0.0251(5)
O1 0.0850(17) 0.0497(14) 0.0854(16) 0.0262(12) -0.0421(13) -0.0170(12)
O2 0.0772(17) 0.0518(13) 0.0918(17) 0.0240(13) 0.0015(14) 0.0134(12)
N1 0.0493(15) 0.0416(13) 0.0485(13) 0.0111(11) -0.0075(11) 0.0058(11)
N2 0.0623(16) 0.0412(13) 0.0548(15) 0.0126(12) -0.0154(13) 0.0094(12)
N3 0.0589(16) 0.0485(15) 0.0468(14) 0.0066(12) -0.0085(12) 0.0079(12)
C1 0.0477(18) 0.0487(18) 0.0460(16) 0.0128(14) -0.0014(14) -0.0009(14)
C2 0.067(2) 0.063(2) 0.0551(19) 0.0154(17) -0.0156(16) -0.0034(17)
C3 0.094(3) 0.075(3) 0.055(2) 0.0248(19) -0.0174(19) 0.010(2)
C4 0.136(4) 0.051(2) 0.076(2) 0.024(2) -0.037(2) 0.001(2)
C5 0.120(3) 0.0430(19) 0.074(2) 0.0150(18) -0.036(2) -0.0058(19)
C6 0.0605(19) 0.0434(17) 0.0418(15) 0.0110(14) -0.0083(14) 0.0001(14)
C7 0.0555(19) 0.0389(16) 0.0535(17) 0.0083(14) -0.0141(14) -0.0068(14)
C8 0.0425(16) 0.0352(15) 0.0457(16) 0.0051(12) -0.0048(13) 0.0021(12)
C9 0.100(3) 0.0407(19) 0.104(3) 0.018(2) -0.056(2) -0.0095(18)
C10 0.085(3) 0.0421(18) 0.086(2) 0.0114(18) -0.029(2) -0.0121(17)
C11 0.100(3) 0.0426(19) 0.133(3) 0.027(2) -0.047(3) -0.0095(19)
C12 0.076(2) 0.0408(18) 0.093(3) 0.0150(18) -0.027(2) 0.0042(17)
C13 0.0425(17) 0.0356(15) 0.0514(16) 0.0070(13) -0.0037(13) 0.0030(12)
C14 0.0441(17) 0.0520(18) 0.0413(15) 0.0067(14) -0.0003(13) 0.0065(14)
C15 0.059(2) 0.0491(18) 0.0428(16) 0.0016(14) 0.0079(15) -0.0015(15)
C16 0.076(3) 0.074(2) 0.0507(19) -0.0002(18) -0.0034(18) -0.0107(19)
C17 0.095(3) 0.097(3) 0.062(2) -0.017(2) 0.003(2) -0.024(3)
C18 0.100(4) 0.065(3) 0.100(3) -0.022(3) 0.038(3) -0.019(3)
C19 0.085(3) 0.051(2) 0.097(3) 0.002(2) 0.037(3) -0.002(2)
C20 0.061(2) 0.0502(19) 0.061(2) 0.0024(16) 0.0195(18) 0.0008(16)
C21 0.087(3) 0.071(2) 0.134(3) 0.054(3) 0.023(3) 0.026(2)

loop_
_atom_type_symbol
_atom_type_description
_atom_type_scat_dispersion_real
_atom_type_scat_dispersion_imag
_atom_type_scat_source
C C 0.0033 0.0016 'International Tables Vol C Tables 4.2.6.8 and 6.1.1.4'
H H 0.0000 0.0000 'International Tables Vol C Tables 4.2.6.8 and 6.1.1.4'
N N 0.0061 0.0033 'International Tables Vol C Tables 4.2.6.8 and 6.1.1.4'
O O 0.0106 0.0060 'International Tables Vol C Tables 4.2.6.8 and 6.1.1.4'
S S 0.1246 0.1234 'International Tables Vol C Tables 4.2.6.8 and 6.1.1.4'

loop_
_geom_angle_atom_site_label_1
_geom_angle_atom_site_label_2
_geom_angle_atom_site_label_3
_geom_angle
C9 O1 C1 121.5(2)
C20 O2 C21 119.1(3)
C13 N1 N2 118.8(2)
C14 N2 N1 119.8(2)
C14 N2 H2A 120.1
N1 N2 H2A 120.1
C14 N3 C15 133.6(3)
C14 N3 H3A 113.2
C15 N3 H3A 113.2
O1 C1 C2 118.2(3)
O1 C1 C6 120.5(2)
C2 C1 C6 121.2(3)
C3 C2 C1 119.7(3)
C3 C2 H2 120.1
C1 C2 H2 120.1
C4 C3 C2 119.9(3)
C4 C3 H3 120.0
C2 C3 H3 120.0
C3 C4 C5 119.6(3)
C3 C4 H4 120.2
C5 C4 H4 120.2
C6 C5 C4 122.2(3)
C6 C5 H5 118.9
C4 C5 H5 118.9
C5 C6 C1 117.3(3)
C5 C6 C7 124.8(3)
C1 C6 C7 118.0(3)
C8 C7 C6 122.0(3)
C8 C7 H7 119.0
C6 C7 H7 119.0
C7 C8 C13 123.9(2)
C7 C8 C9 117.5(3)
C13 C8 C9 118.5(2)
O1 C9 C10 117.5(3)
O1 C9 C8 118.8(3)
C10 C9 C8 118.3(3)
O1 C9 H9 97.7
C10 C9 H9 97.7
C8 C9 H9 97.7
C9 C10 C11 119.6(3)
C9 C10 H10A 107.4
C11 C10 H10A 107.4
C9 C10 H10B 107.4
C11 C10 H10B 107.4
H10A C10 H10B 106.9
C10 C11 C12 119.3(3)
C10 C11 H11A 107.5
C12 C11 H11A 107.5
C10 C11 H11B 107.5
C12 C11 H11B 107.5
H11A C11 H11B 107.0
C11 C12 C13 117.4(3)
C11 C12 H12A 107.9
C13 C12 H12A 107.9
C11 C12 H12B 107.9
C13 C12 H12B 107.9
H12A C12 H12B 107.2
N1 C13 C8 116.1(2)
N1 C13 C12 124.8(3)
C8 C13 C12 119.1(2)
N3 C14 N2 113.6(2)
N3 C14 S1 128.1(2)
N2 C14 S1 118.2(2)
C20 C15 C16 119.6(3)
C20 C15 N3 114.9(3)
C16 C15 N3 125.5(3)
C15 C16 C17 118.6(4)
C15 C16 H16 120.7
C17 C16 H16 120.7
C18 C17 C16 121.4(4)
C18 C17 H17 119.3
C16 C17 H17 119.3
C17 C18 C19 120.6(4)
C17 C18 H18 119.7
C19 C18 H18 119.7
C18 C19 C20 119.2(4)
C18 C19 H19 120.4
C20 C19 H19 120.4
O2 C20 C19 124.4(4)
O2 C20 C15 115.1(3)
C19 C20 C15 120.5(4)
O2 C21 H21A 109.5
O2 C21 H21B 109.5
H21A C21 H21B 109.5
O2 C21 H21C 109.5
H21A C21 H21C 109.5
H21B C21 H21C 109.5

loop_
_geom_bond_atom_site_label_1
_geom_bond_atom_site_label_2
_geom_bond_distance
S1 C14 1.670(3)
O1 C9 1.343(4)
O1 C1 1.363(3)
O2 C20 1.366(4)
O2 C21 1.410(4)
N1 C13 1.283(3)
N1 N2 1.368(3)
N2 C14 1.360(4)
N2 H2A 0.8600
N3 C14 1.335(4)
N3 C15 1.409(4)
N3 H3A 0.8600
C1 C2 1.376(4)
C1 C6 1.391(4)
C2 C3 1.374(5)
C2 H2 0.9300
C3 C4 1.369(5)
C3 H3 0.9300
C4 C5 1.372(5)
C4 H4 0.9300
C5 C6 1.371(4)
C5 H5 0.9300
C6 C7 1.441(4)
C7 C8 1.329(4)
C7 H7 0.9300
C8 C13 1.470(4)
C8 C9 1.491(4)
C9 C10 1.426(5)
C9 H9 0.9800
C10 C11 1.441(5)
C10 H10A 0.9700
C10 H10B 0.9700
C11 C12 1.450(5)
C11 H11A 0.9700
C11 H11B 0.9700
C12 C13 1.499(4)
C12 H12A 0.9700
C12 H12B 0.9700
C15 C20 1.388(5)
C15 C16 1.391(4)
C16 C17 1.393(5)
C16 H16 0.9300
C17 C18 1.351(6)
C17 H17 0.9300
C18 C19 1.377(6)
C18 H18 0.9300
C19 C20 1.387(5)
C19 H19 0.9300
C21 H21A 0.9600
C21 H21B 0.9600
C21 H21C 0.9600

loop_
_geom_hbond_atom_site_label_D
_geom_hbond_atom_site_label_H
_geom_hbond_atom_site_label_A
_geom_hbond_distance_DH
_geom_hbond_distance_HA
_geom_hbond_distance_DA
_geom_hbond_angle_DHA
_geom_hbond_site_symmetry_A
N2 H2A S1 0.86 2.86 3.484(3) 130.4 2_675
N3 H3A O2 0.86 2.10 2.560(3) 112.9 .
N3 H3A N1 0.86 2.10 2.576(3) 114.5 .
C12 H12B S1 0.97 2.82 3.623(4) 140.6 2_675
C16 H16 S1 0.93 2.60 3.258(4) 127.9 .

loop_
_geom_torsion_atom_site_label_1
_geom_torsion_atom_site_label_2
_geom_torsion_atom_site_label_3
_geom_torsion_atom_site_label_4
_geom_torsion
C13 N1 N2 C14 179.0(2)
C9 O1 C1 C2 169.6(3)
C9 O1 C1 C6 -12.7(5)
O1 C1 C2 C3 178.3(3)
C6 C1 C2 C3 0.6(5)
C1 C2 C3 C4 -1.6(5)
C2 C3 C4 C5 1.3(6)
C3 C4 C5 C6 0.0(7)
C4 C5 C6 C1 -1.0(6)
C4 C5 C6 C7 178.8(4)
O1 C1 C6 C5 -176.9(3)
C2 C1 C6 C5 0.7(5)
O1 C1 C6 C7 3.2(4)
C2 C1 C6 C7 -179.2(3)
C5 C6 C7 C8 -177.7(3)
C1 C6 C7 C8 2.2(4)
C6 C7 C8 C13 178.8(3)
C6 C7 C8 C9 1.2(5)
C1 O1 C9 C10 169.8(3)
C1 O1 C9 C8 16.0(6)
C7 C8 C9 O1 -10.1(5)
C13 C8 C9 O1 172.1(3)
C7 C8 C9 C10 -163.8(4)
C13 C8 C9 C10 18.5(5)
O1 C9 C10 C11 179.8(4)
C8 C9 C10 C11 -26.2(6)
C9 C10 C11 C12 29.5(6)
C10 C11 C12 C13 -24.0(6)
N2 N1 C13 C8 176.7(2)
N2 N1 C13 C12 -3.0(5)
C7 C8 C13 N1 -11.2(4)
C9 C8 C13 N1 166.4(3)
C7 C8 C13 C12 168.5(3)
C9 C8 C13 C12 -13.9(4)
C11 C12 C13 N1 -163.7(3)
C11 C12 C13 C8 16.6(5)
C15 N3 C14 N2 177.9(3)
C15 N3 C14 S1 -4.7(5)
N1 N2 C14 N3 -3.9(4)
N1 N2 C14 S1 178.4(2)
C14 N3 C15 C20 -177.5(3)
C14 N3 C15 C16 1.2(5)
C20 C15 C16 C17 -0.4(5)
N3 C15 C16 C17 -179.1(3)
C15 C16 C17 C18 1.7(6)
C16 C17 C18 C19 -0.9(6)
C17 C18 C19 C20 -1.1(6)
C21 O2 C20 C19 0.2(5)
C21 O2 C20 C15 179.5(3)
C18 C19 C20 O2 -178.5(3)
C18 C19 C20 C15 2.3(5)
C16 C15 C20 O2 179.2(3)
N3 C15 C20 O2 -2.0(4)
C16 C15 C20 C19 -1.5(5)
N3 C15 C20 C19 177.3(3)
